data_2211011
loop_
_publ_author_name
'Zhang, Hong-Hai'

_publ_section_title {2-[(<i>E</i>)-(2-Chlorophenoxyacetyl)hydrazonomethyl]phenolato}(imidazolyl)nickel(II)
_journal_coeditor_code GK2027
_journal_issue 11
_journal_name_full 'Acta Crystallographica Section E'
_journal_page_first m3110
_journal_page_last m3111
_journal_paper_doi 10.1107/S1600536806044308
_journal_volume 62
_journal_year 2006
_chemical_formula_iupac '[Ni (C15 H12 Cl N2 O3) (C3 H3 N2)]'
_chemical_formula_moiety 'C18 H15 Cl N4 Ni O3'
_chemical_formula_sum 'C18 H15 Cl N4 Ni O3'
_chemical_formula_weight 429.50
_chemical_name_systematic {2-[(E)-(2-Chlorophenoxyacetyl)hydrazonomethyl]phenolato}(imidazolyl)nickel(II)
_space_group_IT_number 29
_symmetry_cell_setting orthorhombic
_symmetry_space_group_name_Hall 'P 2c -2ac'
_symmetry_space_group_name_H-M 'P c a 21'
_atom_sites_solution_hydrogens geom
_atom_sites_solution_primary direct
_atom_sites_solution_secondary difmap
_audit_creation_method SHELXL-97
_cell_angle_alpha 90.00
_cell_angle_beta 90.00
_cell_angle_gamma 90.00
_cell_formula_units_Z 4
_cell_length_a 18.9396(10)
_cell_length_b 14.4970(8)
_cell_length_c 6.6729(4)
_cell_measurement_reflns_used 4993
_cell_measurement_temperature 295(2)
_cell_measurement_theta_max 25.738
_cell_measurement_theta_min 2.569
_cell_volume 1832.16(18)
_computing_cell_refinement 'SAINT-Plus (Bruker, 2002)'
_computing_data_collection 'SMART (Bruker, 2002)'
_computing_data_reduction SAINT-Plus
_computing_molecular_graphics 'SHELXTL (Bruker, 2002)'
_computing_publication_material SHELXL97
_computing_structure_refinement 'SHELXL97 (Sheldrick, 1997)'
_computing_structure_solution 'SHELXS97 (Sheldrick, 1997)'
_diffrn_ambient_temperature 295(2)
_diffrn_measured_fraction_theta_full 1.000
_diffrn_measured_fraction_theta_max 1.000
_diffrn_measurement_device_type 'Bruker APEX area-detector'
_diffrn_measurement_method '\f and \w'
_diffrn_radiation_monochromator graphite
_diffrn_radiation_source 'fine-focus sealed tube'
_diffrn_radiation_type MoK\a
_diffrn_radiation_wavelength 0.71073
_diffrn_reflns_av_R_equivalents 0.0288
_diffrn_reflns_av_sigmaI/netI 0.0371
_diffrn_reflns_limit_h_max 23
_diffrn_reflns_limit_h_min -23
_diffrn_reflns_limit_k_max 17
_diffrn_reflns_limit_k_min -18
_diffrn_reflns_limit_l_max 8
_diffrn_reflns_limit_l_min -8
_diffrn_reflns_number 14350
_diffrn_reflns_theta_full 26.50
_diffrn_reflns_theta_max 26.50
_diffrn_reflns_theta_min 1.40
_diffrn_standards_number 0
_exptl_absorpt_coefficient_mu 1.231
_exptl_absorpt_correction_T_max 0.9524
_exptl_absorpt_correction_T_min 0.7734
_exptl_absorpt_correction_type multi-scan
_exptl_absorpt_process_details '(SADABS; Sheldrick, 1996)'
_exptl_crystal_colour green
_exptl_crystal_density_diffrn 1.557
_exptl_crystal_density_method 'not measured'
_exptl_crystal_description plate
_exptl_crystal_F_000 880
_exptl_crystal_size_max 0.22
_exptl_crystal_size_mid 0.08
_exptl_crystal_size_min 0.04
_refine_diff_density_max 0.423
_refine_diff_density_min -0.514
_refine_ls_abs_structure_details 'Flack (1983)'
_refine_ls_abs_structure_Flack -0.035(15)
_refine_ls_extinction_method none
_refine_ls_goodness_of_fit_ref 1.044
_refine_ls_hydrogen_treatment constr
_refine_ls_matrix_type full
_refine_ls_number_parameters 245
_refine_ls_number_reflns 3775
_refine_ls_number_restraints 1
_refine_ls_restrained_S_all 1.044
_refine_ls_R_factor_all 0.0379
_refine_ls_R_factor_gt 0.0334
_refine_ls_shift/su_max 0.000
_refine_ls_shift/su_mean 0.000
_refine_ls_structure_factor_coef Fsqd
_refine_ls_weighting_details 'calc w=1/[\s^2^(Fo^2^)+(0.0466P)^2^+0.1082P] where P=(Fo^2^+2Fc^2^)/3'
_refine_ls_weighting_scheme calc
_refine_ls_wR_factor_gt 0.0825
_refine_ls_wR_factor_ref 0.0850
_reflns_number_gt 3427
_reflns_number_total 3775
_reflns_threshold_expression I>2\s(I)
_cod_data_source_file gk2027.cif
_cod_data_source_block I
_cod_depositor_comments
;
The following automatic conversions were performed:
'_symmetry_cell_setting' value 'Orthorhombic' changed to 'orthorhombic'
according to '/home/saulius/struct/CIF-dictionaries/cif_core.dic'
dictionary named 'cif_core.dic' version 2.4.1 from 2010-06-29.

Automatic conversion script
Id: cif_fix_enum 1527 2010-12-29 10:47:43Z saulius 

The following automatic conversions were performed:

'_symmetry_cell_setting' value 'Orthorhombic' changed to
'orthorhombic' according to
/home/saulius/struct/CIF-dictionaries/cif_core.dic dictionary named
'cif_core.dic' version 2.4.1 from 2010-06-29.

Automatic conversion script
Id: cif_fix_values 1715 2011-07-08 13:25:40Z adriana 
;
_cod_database_code 2211011
_cod_database_fobs_code 2211011

loop_
_symmetry_equiv_pos_as_xyz
'x, y, z'
'-x, -y, z+1/2'
'x+1/2, -y, z'
'-x+1/2, y, z+1/2'

loop_
_atom_site_type_symbol
_atom_site_label
_atom_site_fract_x
_atom_site_fract_y
_atom_site_fract_z
_atom_site_U_iso_or_equiv
_atom_site_adp_type
_atom_site_calc_flag
_atom_site_refinement_flags
_atom_site_occupancy
Ni Ni1 0.666240(13) -0.02786(2) 0.74315(7) 0.03490(10) Uani d . 1
Cl Cl1 0.80356(7) 0.34391(7) 0.36413(18) 0.0870(3) Uani d . 1
N N1 0.57581(11) 0.03628(15) 0.7647(5) 0.0416(5) Uani d . 1
N N2 0.46159(11) 0.06113(16) 0.7669(4) 0.0456(6) Uani d . 1
N N3 0.75949(10) -0.07973(13) 0.7332(4) 0.0369(4) Uani d . 1
N N4 0.81336(10) -0.01526(13) 0.7594(5) 0.0384(5) Uani d . 1
H H4 0.8577 -0.0279 0.7635 0.046 Uiso calc R 1
O O1 0.62162(9) -0.14318(14) 0.7171(5) 0.0636(7) Uani d . 1
O O2 0.71993(8) 0.08545(11) 0.7688(4) 0.0403(5) Uani d . 1
C C1 0.51278(12) -0.00070(19) 0.7434(7) 0.0441(6) Uani d . 1
H H1 0.5050 -0.0627 0.7153 0.053 Uiso calc R 1
C C2 0.49303(16) 0.1428(2) 0.8099(5) 0.0531(8) Uani d . 1
H H2 0.4705 0.1985 0.8357 0.064 Uiso calc R 1
C C3 0.56362(15) 0.1276(2) 0.8082(4) 0.0448(7) Uani d . 1
H H3 0.5982 0.1717 0.8325 0.054 Uiso calc R 1
C C4 0.65224(17) -0.2237(2) 0.6926(5) 0.0491(8) Uani d . 1
C C5 0.6087(2) -0.3023(2) 0.6735(6) 0.0664(10) Uani d . 1
H H5 0.5600 -0.2951 0.6790 0.080 Uiso calc R 1
C C6 0.6358(2) -0.3877(3) 0.6475(6) 0.0722(12) Uani d . 1
H H6 0.6054 -0.4379 0.6381 0.087 Uiso calc R 1
C C7 0.7080(3) -0.4018(2) 0.6347(6) 0.0708(11) Uani d . 1
H H7 0.7263 -0.4605 0.6131 0.085 Uiso calc R 1
C C8 0.7519(2) -0.3269(2) 0.6547(5) 0.0582(8) Uani d . 1
H H8 0.8005 -0.3359 0.6493 0.070 Uiso calc R 1
C C9 0.72612(16) -0.23810(19) 0.6826(4) 0.0429(7) Uani d . 1
C C10 0.77585(14) -0.16422(17) 0.7047(4) 0.0404(7) Uani d . 1
H H10 0.8236 -0.1789 0.6977 0.048 Uiso calc R 1
C C11 0.78626(13) 0.06710(18) 0.7767(4) 0.0364(6) Uani d . 1
C C12 0.83502(14) 0.1448(2) 0.8283(5) 0.0429(7) Uani d . 1
H H12A 0.8222 0.1708 0.9573 0.052 Uiso calc R 1
H H12B 0.8832 0.1225 0.8365 0.052 Uiso calc R 1
O O3 0.82959(10) 0.21355(14) 0.6766(3) 0.0457(5) Uani d . 1
C C13 0.86586(14) 0.29359(18) 0.7087(5) 0.0420(7) Uani d . 1
C C14 0.8573(2) 0.3633(2) 0.5696(5) 0.0545(8) Uani d . 1
C C15 0.8906(3) 0.4474(2) 0.5904(7) 0.0729(11) Uani d . 1
H H15 0.8842 0.4936 0.4954 0.087 Uiso calc R 1
C C16 0.9337(2) 0.4618(2) 0.7547(9) 0.0830(12) Uani d . 1
H H16 0.9563 0.5182 0.7715 0.100 Uiso calc R 1
C C17 0.9429(2) 0.3938(3) 0.8908(7) 0.0758(12) Uani d . 1
H H17 0.9721 0.4039 1.0005 0.091 Uiso calc R 1
C C18 0.90953(17) 0.3090(2) 0.8700(6) 0.0564(8) Uani d . 1
H H18 0.9167 0.2629 0.9647 0.068 Uiso calc R 1

loop_
_atom_site_aniso_label
_atom_site_aniso_U_11
_atom_site_aniso_U_22
_atom_site_aniso_U_33
_atom_site_aniso_U_12
_atom_site_aniso_U_13
_atom_site_aniso_U_23
Ni1 0.02054(15) 0.03554(17) 0.04862(19) -0.00334(11) -0.0009(2) 0.00461(19)
Cl1 0.1076(8) 0.0760(6) 0.0774(7) -0.0138(6) -0.0276(6) 0.0280(6)
N1 0.0257(9) 0.0512(12) 0.0478(15) -0.0032(8) -0.0021(13) -0.0020(13)
N2 0.0274(10) 0.0563(13) 0.0531(16) -0.0006(9) -0.0014(14) -0.0018(14)
N3 0.0296(9) 0.0391(11) 0.0421(12) -0.0038(8) 0.0016(13) 0.0076(12)
N4 0.0216(8) 0.0372(11) 0.0562(15) -0.0020(7) -0.0010(15) 0.0073(14)
O1 0.0346(10) 0.0457(11) 0.110(2) -0.0099(8) -0.0081(15) 0.0038(15)
O2 0.0260(8) 0.0395(9) 0.0554(13) -0.0027(7) -0.0026(10) 0.0062(10)
C1 0.0291(12) 0.0518(14) 0.0514(16) -0.0022(10) 0.0009(18) -0.006(2)
C2 0.0404(16) 0.0502(17) 0.069(2) 0.0041(13) 0.0032(14) -0.0025(15)
C3 0.0313(14) 0.0473(15) 0.0559(19) -0.0057(12) 0.0002(12) -0.0021(13)
C4 0.0534(17) 0.0433(16) 0.051(2) -0.0136(13) -0.0075(13) 0.0083(13)
C5 0.071(2) 0.0489(19) 0.080(2) -0.0243(17) -0.0176(19) 0.0164(17)
C6 0.096(3) 0.048(2) 0.072(2) -0.031(2) -0.018(2) 0.0104(18)
C7 0.113(4) 0.0386(17) 0.061(2) -0.008(2) 0.000(2) -0.0023(16)
C8 0.078(2) 0.0428(17) 0.0532(18) 0.0036(17) 0.0063(17) 0.0009(15)
C9 0.0540(17) 0.0385(14) 0.0362(16) -0.0051(13) 0.0007(12) 0.0032(11)
C10 0.0361(13) 0.0405(14) 0.0446(18) 0.0052(10) 0.0026(12) 0.0057(12)
C11 0.0270(11) 0.0403(13) 0.0418(18) -0.0042(10) 0.0025(12) 0.0074(12)
C12 0.0343(15) 0.0377(16) 0.0569(18) -0.0001(11) -0.0050(12) 0.0095(13)
O3 0.0473(12) 0.0430(11) 0.0469(12) -0.0112(8) -0.0019(9) 0.0060(9)
C13 0.0398(14) 0.0365(13) 0.050(2) -0.0050(10) 0.0086(13) -0.0046(13)
C14 0.0601(19) 0.0463(18) 0.057(2) -0.0050(15) 0.0117(17) 0.0014(15)
C15 0.095(3) 0.0437(19) 0.080(3) -0.018(2) 0.018(2) 0.0085(19)
C16 0.105(3) 0.0551(19) 0.089(3) -0.039(2) 0.014(3) -0.015(3)
C17 0.086(3) 0.072(2) 0.070(3) -0.031(2) -0.001(2) -0.009(2)
C18 0.056(2) 0.0505(18) 0.063(2) -0.0099(16) -0.0021(17) -0.0035(15)

loop_
_atom_type_symbol
_atom_type_description
_atom_type_scat_dispersion_real
_atom_type_scat_dispersion_imag
_atom_type_scat_source
C C 0.0033 0.0016 'International Tables Vol C Tables 4.2.6.8 and 6.1.1.4'
H H 0.0000 0.0000 'International Tables Vol C Tables 4.2.6.8 and 6.1.1.4'
N N 0.0061 0.0033 'International Tables Vol C Tables 4.2.6.8 and 6.1.1.4'
O O 0.0106 0.0060 'International Tables Vol C Tables 4.2.6.8 and 6.1.1.4'
Ni Ni 0.3393 1.1124 'International Tables Vol C Tables 4.2.6.8 and 6.1.1.4'
Cl Cl 0.1484 0.1585 'International Tables Vol C Tables 4.2.6.8 and 6.1.1.4'

loop_
_geom_angle_atom_site_label_1
_geom_angle_atom_site_label_2
_geom_angle_atom_site_label_3
_geom_angle
_geom_angle_publ_flag
O1 Ni1 N3 93.55(8) y
O1 Ni1 O2 175.07(8) y
N3 Ni1 O2 81.52(7) y
O1 Ni1 N1 92.06(8) y
N3 Ni1 N1 174.13(9) y
O2 Ni1 N1 92.87(8) y
C1 N1 C3 105.2(2) ?
C1 N1 Ni1 126.39(18) ?
C3 N1 Ni1 128.38(18) ?
C1 N2 C2 107.1(2) ?
C10 N3 N4 118.9(2) ?
C10 N3 Ni1 127.11(18) ?
N4 N3 Ni1 113.95(15) ?
C11 N4 N3 109.66(19) ?
C11 N4 H4 125.2 ?
N3 N4 H4 125.2 ?
C4 O1 Ni1 127.08(17) ?
C11 O2 Ni1 109.93(16) ?
N1 C1 N2 112.0(2) ?
N1 C1 H1 124.0 ?
N2 C1 H1 124.0 ?
C3 C2 N2 106.8(3) ?
C3 C2 H2 126.6 ?
N2 C2 H2 126.6 ?
C2 C3 N1 108.9(3) ?
C2 C3 H3 125.5 ?
N1 C3 H3 125.5 ?
O1 C4 C5 118.1(3) ?
O1 C4 C9 124.9(3) ?
C5 C4 C9 117.0(3) ?
C6 C5 C4 121.9(4) ?
C6 C5 H5 119.0 ?
C4 C5 H5 119.0 ?
C5 C6 C7 121.3(3) ?
C5 C6 H6 119.4 ?
C7 C6 H6 119.4 ?
C8 C7 C6 118.2(3) ?
C8 C7 H7 120.9 ?
C6 C7 H7 120.9 ?
C7 C8 C9 122.2(4) ?
C7 C8 H8 118.9 ?
C9 C8 H8 118.9 ?
C8 C9 C4 119.3(3) ?
C8 C9 C10 118.4(3) ?
C4 C9 C10 122.3(3) ?
N3 C10 C9 124.9(2) ?
N3 C10 H10 117.6 ?
C9 C10 H10 117.6 ?
O2 C11 N4 124.8(2) ?
O2 C11 C12 117.2(2) ?
N4 C11 C12 117.8(2) ?
O3 C12 C11 108.6(2) ?
O3 C12 H12A 110.0 ?
C11 C12 H12A 110.0 ?
O3 C12 H12B 110.0 ?
C11 C12 H12B 110.0 ?
H12A C12 H12B 108.4 ?
C13 O3 C12 116.5(2) ?
O3 C13 C18 124.3(3) ?
O3 C13 C14 117.2(3) ?
C18 C13 C14 118.5(3) ?
C15 C14 C13 121.7(4) ?
C15 C14 Cl1 119.5(3) ?
C13 C14 Cl1 118.8(2) ?
C14 C15 C16 118.9(4) ?
C14 C15 H15 120.5 ?
C16 C15 H15 120.5 ?
C17 C16 C15 119.8(3) ?
C17 C16 H16 120.1 ?
C15 C16 H16 120.1 ?
C16 C17 C18 121.3(4) ?
C16 C17 H17 119.3 ?
C18 C17 H17 119.3 ?
C13 C18 C17 119.7(3) ?
C13 C18 H18 120.1 ?
C17 C18 H18 120.1 ?

loop_
_geom_bond_atom_site_label_1
_geom_bond_atom_site_label_2
_geom_bond_distance
_geom_bond_publ_flag
Ni1 O1 1.8813(19) y
Ni1 N3 1.9207(19) y
Ni1 O2 1.9395(17) y
Ni1 N1 1.954(2) y
Cl1 C14 1.731(4) ?
N1 C1 1.316(3) ?
N1 C3 1.375(4) ?
N2 C1 1.330(3) ?
N2 C2 1.356(4) ?
N3 C10 1.278(3) ?
N3 N4 1.395(3) ?
N4 C11 1.305(3) ?
N4 H4 0.8600 ?
O1 C4 1.314(4) ?
O2 C11 1.285(3) ?
C1 H1 0.9300 ?
C2 C3 1.355(4) ?
C2 H2 0.9300 ?
C3 H3 0.9300 ?
C4 C5 1.412(4) ?
C4 C9 1.416(4) ?
C5 C6 1.351(5) ?
C5 H5 0.9300 ?
C6 C7 1.385(7) ?
C6 H6 0.9300 ?
C7 C8 1.375(5) ?
C7 H7 0.9300 ?
C8 C9 1.389(4) ?
C8 H8 0.9300 ?
C9 C10 1.434(4) ?
C10 H10 0.9300 ?
C11 C12 1.497(4) ?
C12 O3 1.424(4) ?
C12 H12A 0.9700 ?
C12 H12B 0.9700 ?
O3 C13 1.365(3) ?
C13 C18 1.376(4) ?
C13 C14 1.382(4) ?
C14 C15 1.379(5) ?
C15 C16 1.383(7) ?
C15 H15 0.9300 ?
C16 C17 1.352(6) ?
C16 H16 0.9300 ?
C17 C18 1.388(5) ?
C17 H17 0.9300 ?
C18 H18 0.9300 ?

loop_
_geom_hbond_atom_site_label_D
_geom_hbond_atom_site_label_H
_geom_hbond_atom_site_label_A
_geom_hbond_site_symmetry_A
_geom_hbond_distance_DH
_geom_hbond_distance_HA
_geom_hbond_distance_DA
_geom_hbond_angle_DHA
N4 H4 N2 3 0.86 2.03 2.885(3) 178

loop_
_geom_torsion_atom_site_label_1
_geom_torsion_atom_site_label_2
_geom_torsion_atom_site_label_3
_geom_torsion_atom_site_label_4
_geom_torsion
O1 Ni1 N1 C1 -5.7(4)
O2 Ni1 N1 C1 174.4(4)
O1 Ni1 N1 C3 172.9(3)
O2 Ni1 N1 C3 -7.0(3)
O1 Ni1 N3 C10 3.8(3)
O2 Ni1 N3 C10 -176.2(3)
O1 Ni1 N3 N4 -176.7(2)
O2 Ni1 N3 N4 3.4(2)
C10 N3 N4 C11 177.0(3)
Ni1 N3 N4 C11 -2.6(4)
N3 Ni1 O1 C4 -2.7(3)
N1 Ni1 O1 C4 179.1(3)
N3 Ni1 O2 C11 -3.4(2)
N1 Ni1 O2 C11 174.8(2)
C3 N1 C1 N2 1.1(5)
Ni1 N1 C1 N2 180.0(2)
C2 N2 C1 N1 -1.3(5)
C1 N2 C2 C3 0.8(4)
N2 C2 C3 N1 -0.2(4)
C1 N1 C3 C2 -0.5(4)
Ni1 N1 C3 C2 -179.4(2)
Ni1 O1 C4 C5 -179.2(3)
Ni1 O1 C4 C9 0.5(5)
O1 C4 C5 C6 179.9(4)
C9 C4 C5 C6 0.2(5)
C4 C5 C6 C7 -1.2(6)
C5 C6 C7 C8 1.8(6)
C6 C7 C8 C9 -1.5(6)
C7 C8 C9 C4 0.5(5)
C7 C8 C9 C10 179.2(3)
O1 C4 C9 C8 -179.5(3)
C5 C4 C9 C8 0.1(4)
O1 C4 C9 C10 1.9(5)
C5 C4 C9 C10 -178.5(3)
N4 N3 C10 C9 177.7(3)
Ni1 N3 C10 C9 -2.8(4)
C8 C9 C10 N3 -179.2(3)
C4 C9 C10 N3 -0.6(5)
Ni1 O2 C11 N4 3.3(4)
Ni1 O2 C11 C12 -170.8(2)
N3 N4 C11 O2 -0.6(5)
N3 N4 C11 C12 173.5(3)
O2 C11 C12 O3 -62.4(4)
N4 C11 C12 O3 123.0(3)
C11 C12 O3 C13 174.3(2)
C12 O3 C13 C18 3.8(4)
C12 O3 C13 C14 -175.7(3)
O3 C13 C14 C15 178.8(3)
C18 C13 C14 C15 -0.8(5)
O3 C13 C14 Cl1 -1.4(4)
C18 C13 C14 Cl1 179.0(3)
C13 C14 C15 C16 0.1(6)
Cl1 C14 C15 C16 -179.7(3)
C14 C15 C16 C17 0.4(7)
C15 C16 C17 C18 -0.3(7)
O3 C13 C18 C17 -178.7(3)
C14 C13 C18 C17 0.9(5)
C16 C17 C18 C13 -0.4(6)
